data_2232730
loop_
_publ_author_name
'Manickkam, Vaduganathan'
'Kalaivani, Doraisamyraja'

_publ_section_title
;
 2-Aminopyridinium
 5-(5-chloro-2,4-dinitrophenyl)-1,3-dimethyl-2,4-dioxo-1,2,3,4-tetrahydropyrimidin-6-olate
;
_journal_coeditor_code HB6510
_journal_issue 12
_journal_name_full 'Acta Crystallographica Section E'
_journal_page_first o3475
_journal_paper_doi 10.1107/S1600536811049518
_journal_volume 67
_journal_year 2011
_chemical_formula_iupac 'C5 H7 N2 +, C12 H8 Cl N4 O7 -'
_chemical_formula_moiety 'C5 H7 N2 +, C12 H8 Cl N4 O7 -'
_chemical_formula_sum 'C17 H15 Cl N6 O7'
_chemical_formula_weight 450.80
_chemical_name_common
;
2-aminopyridinium-5-(3-chloro-4,6-dinitrophenyl)-1,3-dimethylbarbiturate
;
_chemical_name_systematic
;
2-Aminopyridinium 5-(5-chloro-2,4-dinitrophenyl)-1,3-dimethyl-2,4-dioxo-
1,2,3,4-tetrahydropyrimidin-6-olate
;
_space_group_IT_number 14
_symmetry_cell_setting monoclinic
_symmetry_space_group_name_Hall '-P 2ybc'
_symmetry_space_group_name_H-M 'P 1 21/c 1'
_atom_sites_solution_hydrogens geom
_atom_sites_solution_primary direct
_atom_sites_solution_secondary difmap
_cell_angle_alpha 90
_cell_angle_beta 94.952(5)
_cell_angle_gamma 90
_cell_formula_units_Z 4
_cell_length_a 8.578(5)
_cell_length_b 11.229(5)
_cell_length_c 19.952(5)
_cell_measurement_reflns_used 4951
_cell_measurement_temperature 293
_cell_measurement_theta_max 25.10
_cell_measurement_theta_min 2.40
_cell_volume 1914.7(15)
_computing_cell_refinement 'SAINT (Bruker, 2004)'
_computing_data_collection 'APEX2 (Bruker, 2004)'
_computing_data_reduction 'SAINT (Bruker, 2004)'
_computing_molecular_graphics 'ORTEP-3 (Farrugia, 1997) and Mercury (Macrae <i>et al.</i>, 2006)'
_computing_publication_material 'SHELXL97 (Sheldrick, 2008)'
_computing_structure_refinement 'SHELXL97 (Sheldrick, 2008)'
_computing_structure_solution 'SIR92 (Altomare <i>et al.</i>, 1993)'
_diffrn_ambient_temperature 293
_diffrn_measured_fraction_theta_full 0.999
_diffrn_measured_fraction_theta_max 0.999
_diffrn_measurement_device_type 'Bruker Kappa APEXII CCD'
_diffrn_measurement_method '\w and \f scan'
_diffrn_radiation_monochromator graphite
_diffrn_radiation_source 'fine-focus sealed tube'
_diffrn_radiation_type MoK\a
_diffrn_radiation_wavelength 0.71073
_diffrn_reflns_av_R_equivalents 0.0315
_diffrn_reflns_av_sigmaI/netI 0.0275
_diffrn_reflns_limit_h_max 10
_diffrn_reflns_limit_h_min -9
_diffrn_reflns_limit_k_max 14
_diffrn_reflns_limit_k_min -14
_diffrn_reflns_limit_l_max 25
_diffrn_reflns_limit_l_min -18
_diffrn_reflns_number 19182
_diffrn_reflns_reduction_process
;
;
_diffrn_reflns_theta_full 26.74
_diffrn_reflns_theta_max 26.74
_diffrn_reflns_theta_min 2.05
_diffrn_standards_number 0
_exptl_absorpt_coefficient_mu 0.257
_exptl_absorpt_correction_T_max 0.941
_exptl_absorpt_correction_T_min 0.882
_exptl_absorpt_correction_type multi-scan
_exptl_absorpt_process_details '(SADABS; Bruker, 2004)'
_exptl_crystal_colour colourless
_exptl_crystal_density_diffrn 1.564
_exptl_crystal_density_method 'Not Measured'
_exptl_crystal_description block
_exptl_crystal_F_000 928
_exptl_crystal_size_max 0.30
_exptl_crystal_size_mid 0.20
_exptl_crystal_size_min 0.20
_refine_diff_density_max 0.378
_refine_diff_density_min -0.249
_refine_ls_extinction_coef 0.0051(11)
_refine_ls_extinction_expression FC^*^=KFC[1+0.001XFC^2^\L^3^/SIN(2\Q)]^-1/4^
_refine_ls_extinction_method 'SHELXL97 (Sheldrick, 2008)'
_refine_ls_goodness_of_fit_ref 1.061
_refine_ls_hydrogen_treatment mixed
_refine_ls_matrix_type full
_refine_ls_number_parameters 315
_refine_ls_number_reflns 4053
_refine_ls_number_restraints 28
_refine_ls_restrained_S_all 1.109
_refine_ls_R_factor_all 0.0638
_refine_ls_R_factor_gt 0.0443
_refine_ls_shift/su_max 0.001
_refine_ls_shift/su_mean 0.000
_refine_ls_structure_factor_coef Fsqd
_refine_ls_weighting_details 'calc w=1/[\s^2^(Fo^2^)+(0.0563P)^2^+0.6796P] where P=(Fo^2^+2Fc^2^)/3'
_refine_ls_weighting_scheme calc
_refine_ls_wR_factor_gt 0.1129
_refine_ls_wR_factor_ref 0.1242
_reflns_number_gt 2996
_reflns_number_total 4053
_reflns_threshold_expression I>2\s(I)
_cod_data_source_file hb6510.cif
_cod_data_source_block I
_cod_original_sg_symbol_H-M 'P 21/c'
_cod_database_code 2232730
_cod_database_fobs_code 2232730

loop_
_symmetry_equiv_pos_site_id
_symmetry_equiv_pos_as_xyz
1 x,y,z
2 -x,1/2+y,1/2-z
3 -x,-y,-z
4 x,1/2-y,1/2+z

loop_
_atom_site_aniso_label
_atom_site_aniso_U_11
_atom_site_aniso_U_22
_atom_site_aniso_U_33
_atom_site_aniso_U_12
_atom_site_aniso_U_13
_atom_site_aniso_U_23
Cl1 0.0728(4) 0.0825(5) 0.0377(3) -0.0051(3) -0.0068(3) 0.0101(3)
O1 0.0544(9) 0.0594(11) 0.0458(9) -0.0187(8) 0.0043(7) 0.0157(8)
O2 0.0325(7) 0.0504(9) 0.0544(9) -0.0007(6) 0.0004(6) 0.0074(8)
O3 0.0312(7) 0.0556(10) 0.0516(9) 0.0007(7) 0.0071(6) 0.0137(8)
O4 0.186(4) 0.0408(19) 0.091(3) -0.016(2) 0.063(3) 0.0045(17)
O5 0.149(3) 0.082(2) 0.0616(19) -0.041(2) 0.058(2) -0.0098(17)
O6 0.0605(10) 0.0705(12) 0.0379(9) -0.0008(8) 0.0061(7) -0.0040(8)
O7 0.0489(10) 0.1158(18) 0.0668(12) -0.0312(11) -0.0159(8) 0.0137(12)
N1 0.0365(8) 0.0383(10) 0.0345(9) -0.0047(7) 0.0023(7) 0.0049(8)
N2 0.0319(8) 0.0457(11) 0.0397(9) -0.0083(7) 0.0079(7) 0.0043(8)
N3 0.0844(17) 0.0585(16) 0.0519(14) -0.0244(13) 0.0078(12) 0.0123(12)
N4 0.0436(10) 0.0453(11) 0.0443(10) -0.0049(8) -0.0024(8) 0.0028(9)
C1 0.0434(11) 0.0418(12) 0.0292(10) -0.0116(9) 0.0035(8) -0.0015(9)
C2 0.0334(10) 0.0394(12) 0.0368(11) -0.0061(8) 0.0030(8) -0.0013(9)
C3 0.0322(10) 0.0380(11) 0.0347(10) -0.0040(8) 0.0027(8) 0.0035(9)
C4 0.0349(10) 0.0370(11) 0.0338(10) -0.0045(8) 0.0049(8) 0.0015(9)
C5 0.0285(9) 0.0361(11) 0.0390(11) 0.0009(8) 0.0040(8) 0.0023(9)
C6 0.0370(10) 0.0408(12) 0.0408(11) -0.0062(9) -0.0003(8) 0.0027(10)
C7 0.0460(11) 0.0416(12) 0.0345(11) 0.0016(9) 0.0015(9) 0.0038(10)
C8 0.0479(12) 0.0378(12) 0.0426(12) -0.0017(9) 0.0113(9) 0.0075(10)
C9 0.0379(10) 0.0377(12) 0.0495(12) -0.0060(9) 0.0047(9) 0.0010(10)
C10 0.0330(9) 0.0382(11) 0.0349(10) -0.0002(8) 0.0011(8) 0.0017(9)
C11 0.0496(12) 0.0420(13) 0.0441(12) -0.0024(10) -0.0028(9) 0.0092(10)
C12 0.0361(11) 0.0690(17) 0.0598(15) -0.0140(11) 0.0121(10) 0.0068(13)
O4' 0.117(7) 0.166(9) 0.170(9) -0.057(7) -0.003(6) 0.078(8)
O5' 0.096(5) 0.092(6) 0.116(6) 0.000(4) -0.007(4) 0.078(5)
N5 0.0361(9) 0.0528(12) 0.0555(12) -0.0102(8) 0.0046(8) 0.0082(10)
N6 0.0390(11) 0.0754(15) 0.0458(12) -0.0071(10) 0.0080(9) 0.0075(11)
C13 0.0328(10) 0.0425(12) 0.0451(12) 0.0019(9) 0.0066(8) 0.0022(10)
C14 0.0414(11) 0.0566(15) 0.0512(14) -0.0118(10) 0.0081(10) -0.0022(12)
C15 0.0610(15) 0.0685(18) 0.0508(14) -0.0150(13) 0.0166(12) 0.0058(13)
C16 0.0702(16) 0.0725(18) 0.0429(13) -0.0057(14) 0.0048(12) 0.0003(13)
C17 0.0535(14) 0.0628(17) 0.0542(15) -0.0091(12) -0.0064(11) -0.0014(13)

loop_
_atom_site_type_symbol
_atom_site_label
_atom_site_fract_x
_atom_site_fract_y
_atom_site_fract_z
_atom_site_U_iso_or_equiv
_atom_site_thermal_displace_type
_atom_site_calc_flag
_atom_site_refinement_flags
_atom_site_occupancy
Cl Cl1 1.03304(8) 0.08804(7) 0.22906(3) 0.0650(2) Uani . . 1.000
O O1 1.11087(18) 0.53725(16) -0.12650(8) 0.0532(6) Uani . . 1.000
O O2 1.24783(16) 0.23068(14) 0.01566(8) 0.0460(5) Uani . . 1.000
O O3 0.72232(15) 0.33672(15) -0.03589(7) 0.0459(5) Uani . . 1.000
O O4 0.7709(6) -0.1850(3) 0.15232(19) 0.1030(18) Uani . . 0.710(6)
O O5 0.7145(5) -0.0500(3) 0.22061(16) 0.0947(14) Uani . . 0.710(6)
O O6 0.8277(2) 0.09835(17) -0.09732(8) 0.0562(6) Uani . . 1.000
O O7 0.6060(2) 0.0610(2) -0.05967(10) 0.0784(8) Uani . . 1.000
N N1 0.91735(19) 0.43435(15) -0.08264(8) 0.0365(5) Uani . . 1.000
N N2 1.17873(18) 0.38319(16) -0.05623(8) 0.0388(5) Uani . . 1.000
N N3 0.7806(3) -0.0840(2) 0.17169(11) 0.0648(9) Uani . . 1.000
N N4 0.7452(2) 0.08402(17) -0.05157(9) 0.0448(6) Uani . . 1.000
C C1 1.0719(2) 0.4558(2) -0.09035(10) 0.0381(6) Uani . . 1.000
C C2 1.1398(2) 0.29008(19) -0.01345(10) 0.0365(6) Uani . . 1.000
C C3 0.9800(2) 0.27172(18) -0.00748(10) 0.0350(6) Uani . . 1.000
C C4 0.8653(2) 0.34440(18) -0.04092(9) 0.0351(6) Uani . . 1.000
C C5 0.9311(2) 0.17671(18) 0.03654(10) 0.0345(6) Uani . . 1.000
C C6 0.9943(2) 0.1711(2) 0.10340(10) 0.0398(6) Uani . . 1.000
C C7 0.9474(2) 0.0883(2) 0.14804(10) 0.0408(7) Uani . . 1.000
C C8 0.8320(2) 0.00736(19) 0.12644(11) 0.0423(7) Uani . . 1.000
C C9 0.7662(2) 0.00879(19) 0.06162(11) 0.0417(7) Uani . . 1.000
C C10 0.8161(2) 0.09193(18) 0.01787(10) 0.0355(6) Uani . . 1.000
C C11 0.8007(3) 0.5095(2) -0.11964(11) 0.0456(7) Uani . . 1.000
C C12 1.3446(2) 0.4019(2) -0.06582(13) 0.0545(8) Uani . . 1.000
O O4' 0.6703(16) -0.1204(15) 0.1656(8) 0.152(5) Uani . . 0.290(6)
O O5' 0.8902(10) -0.1336(8) 0.2104(5) 0.102(3) Uani . . 0.290(6)
N N5 0.6809(2) 0.31348(18) 0.17967(10) 0.0481(6) Uani . . 1.000
N N6 0.5498(2) 0.2728(2) 0.07658(10) 0.0532(7) Uani . . 1.000
C C13 0.5615(2) 0.2616(2) 0.14244(11) 0.0400(7) Uani . . 1.000
C C14 0.4528(3) 0.1982(2) 0.17685(12) 0.0495(8) Uani . . 1.000
C C15 0.4704(3) 0.1919(3) 0.24481(13) 0.0594(9) Uani . . 1.000
C C16 0.5962(3) 0.2470(3) 0.28138(13) 0.0619(9) Uani . . 1.000
C C17 0.6990(3) 0.3063(2) 0.24771(13) 0.0575(9) Uani . . 1.000
H H6 1.07120 0.22570 0.11820 0.0480 Uiso calc R 1.000
H H11B 0.71160 0.46200 -0.13510 0.0680 Uiso calc R 1.000
H H11C 0.84510 0.54440 -0.15760 0.0680 Uiso calc R 1.000
H H12A 1.35390 0.43670 -0.10920 0.0820 Uiso calc R 1.000
H H12B 1.39840 0.32690 -0.06300 0.0820 Uiso calc R 1.000
H H12C 1.39000 0.45440 -0.03150 0.0820 Uiso calc R 1.000
H H9 0.68870 -0.04570 0.04740 0.0500 Uiso calc R 1.000
H H11A 0.76860 0.57140 -0.09060 0.0680 Uiso calc R 1.000
H H5A 0.744(2) 0.3561(18) 0.1589(10) 0.049(7) Uiso . . 1.000
H H6A 0.467(2) 0.249(3) 0.0536(13) 0.073(9) Uiso . . 1.000
H H6B 0.623(2) 0.302(2) 0.0556(12) 0.069(8) Uiso . . 1.000
H H14 0.36870 0.16050 0.15310 0.0590 Uiso calc R 1.000
H H15 0.39740 0.15020 0.26750 0.0710 Uiso calc R 1.000
H H16 0.60800 0.24250 0.32810 0.0740 Uiso calc R 1.000
H H17 0.78410 0.34320 0.27120 0.0690 Uiso calc R 1.000

loop_
_atom_type_symbol
_atom_type_description
_atom_type_scat_dispersion_real
_atom_type_scat_dispersion_imag
_atom_type_scat_source
O O 0.0106 0.0060 'International Tables Vol C Tables 4.2.6.8 and 6.1.1.4'
N N 0.0061 0.0033 'International Tables Vol C Tables 4.2.6.8 and 6.1.1.4'
Cl Cl 0.1484 0.1585 'International Tables Vol C Tables 4.2.6.8 and 6.1.1.4'
H H 0.0000 0.0000 'International Tables Vol C Tables 4.2.6.8 and 6.1.1.4'
C C 0.0033 0.0016 'International Tables Vol C Tables 4.2.6.8 and 6.1.1.4'

loop_
_geom_angle_atom_site_label_1
_geom_angle_atom_site_label_2
_geom_angle_atom_site_label_3
_geom_angle
_geom_angle_publ_flag
C1 N1 C4 123.57(17) n
C1 N1 C11 118.01(17) n
C4 N1 C11 118.42(16) n
C1 N2 C2 124.21(16) n
C1 N2 C12 117.82(17) n
C2 N2 C12 117.96(16) n
O4 N3 O5 121.7(3) n
O4 N3 C8 118.8(3) n
O5 N3 C8 117.2(2) n
O4' N3 C8 122.0(9) n
O5' N3 C8 115.5(4) n
O4' N3 O5' 121.0(10) n
O6 N4 O7 123.84(19) n
O6 N4 C10 118.78(17) n
O7 N4 C10 117.37(17) n
C13 N5 C17 122.9(2) n
C17 N5 H5A 119.7(13) no
C13 N5 H5A 117.3(13) no
C13 N6 H6B 122.2(15) no
C13 N6 H6A 119.6(17) no
H6A N6 H6B 118(2) no
O1 C1 N1 120.80(18) n
N1 C1 N2 117.01(18) n
O1 C1 N2 122.19(17) n
O2 C2 N2 118.36(16) n
O2 C2 C3 125.17(19) n
N2 C2 C3 116.47(17) n
C4 C3 C5 118.91(16) no
C2 C3 C4 121.69(18) no
C2 C3 C5 119.38(17) no
O3 C4 C3 125.33(18) n
O3 C4 N1 117.64(17) n
N1 C4 C3 117.02(16) n
C3 C5 C10 124.59(18) no
C6 C5 C10 115.49(18) no
C3 C5 C6 119.82(17) no
C5 C6 C7 122.62(18) no
Cl1 C7 C8 121.88(17) n
Cl1 C7 C6 119.14(15) n
C6 C7 C8 118.99(19) no
N3 C8 C7 121.0(2) n
N3 C8 C9 118.15(19) n
C7 C8 C9 120.85(19) no
C8 C9 C10 118.98(18) no
C5 C10 C9 123.07(19) no
N4 C10 C5 121.22(18) n
N4 C10 C9 115.67(17) n
C5 C6 H6 119.00 no
C7 C6 H6 119.00 no
C10 C9 H9 121.00 no
C8 C9 H9 120.00 no
H11A C11 H11C 110.00 no
N1 C11 H11A 109.00 no
N1 C11 H11B 109.00 no
H11A C11 H11B 110.00 no
H11B C11 H11C 109.00 no
N1 C11 H11C 109.00 no
H12B C12 H12C 109.00 no
H12A C12 H12C 109.00 no
N2 C12 H12A 109.00 no
N2 C12 H12B 109.00 no
N2 C12 H12C 109.00 no
H12A C12 H12B 109.00 no
N5 C13 C14 117.2(2) n
N6 C13 C14 122.84(19) n
N5 C13 N6 119.95(19) n
C13 C14 C15 119.8(2) no
C14 C15 C16 121.0(3) no
C15 C16 C17 118.3(2) no
N5 C17 C16 120.8(2) n
C13 C14 H14 120.00 no
C15 C14 H14 120.00 no
C14 C15 H15 120.00 no
C16 C15 H15 119.00 no
C15 C16 H16 121.00 no
C17 C16 H16 121.00 no
N5 C17 H17 120.00 no
C16 C17 H17 120.00 no

loop_
_geom_bond_atom_site_label_1
_geom_bond_atom_site_label_2
_geom_bond_distance
_geom_bond_publ_flag
Cl1 C7 1.717(2) n
O1 C1 1.229(3) n
O2 C2 1.244(3) n
O3 C4 1.242(2) n
O4 N3 1.199(4) n
O4' N3 1.028(15) n
O5 N3 1.231(4) n
O5' N3 1.290(10) n
O6 N4 1.213(3) n
O7 N4 1.219(3) n
N1 C4 1.406(3) n
N1 C1 1.369(3) n
N1 C11 1.460(3) n
N2 C12 1.467(2) n
N2 C2 1.408(3) n
N2 C1 1.364(3) n
N3 C8 1.460(3) n
N4 C10 1.467(3) n
N5 C13 1.345(3) n
N5 C17 1.355(3) n
N6 C13 1.315(3) n
N5 H5A 0.856(19) no
N6 H6B 0.85(2) no
N6 H6A 0.85(2) no
C2 C3 1.401(3) no
C3 C4 1.402(3) no
C3 C5 1.466(3) no
C5 C6 1.397(3) no
C5 C10 1.398(3) no
C6 C7 1.372(3) no
C7 C8 1.385(3) no
C8 C9 1.366(3) no
C9 C10 1.372(3) no
C6 H6 0.9300 no
C9 H9 0.9300 no
C11 H11C 0.9600 no
C11 H11A 0.9600 no
C11 H11B 0.9600 no
C12 H12A 0.9600 no
C12 H12B 0.9600 no
C12 H12C 0.9600 no
C13 C14 1.399(3) no
C14 C15 1.353(4) no
C15 C16 1.394(4) no
C16 C17 1.332(4) no
C14 H14 0.9300 no
C15 H15 0.9300 no
C16 H16 0.9300 no
C17 H17 0.9300 no

loop_
_geom_hbond_atom_site_label_D
_geom_hbond_atom_site_label_H
_geom_hbond_atom_site_label_A
_geom_hbond_site_symmetry_A
_geom_hbond_distance_DH
_geom_hbond_distance_HA
_geom_hbond_distance_DA
_geom_hbond_angle_DHA
_geom_hbond_publ_flag
N5 H5A O1 3_765 0.856(19) 1.882(19) 2.730(3) 170.8(19) yes
N6 H6A O2 1_455 0.85(2) 1.976(19) 2.805(3) 163(3) yes
N6 H6B O3 . 0.85(2) 2.12(2) 2.883(3) 150(2) yes
C9 H9 O2 3_755 0.9300 2.51 3.097(3) 121 yes
C9 H9 O7 3_655 0.9300 2.57 3.285(3) 134 yes
C11 H11C O5 4_554 0.9600 2.59 3.241(4) 126 yes

loop_
_geom_torsion_atom_site_label_1
_geom_torsion_atom_site_label_2
_geom_torsion_atom_site_label_3
_geom_torsion_atom_site_label_4
_geom_torsion
_geom_torsion_publ_flag
C4 N1 C1 O1 -178.55(19) no
C11 N1 C1 O1 1.2(3) no
C4 N1 C1 N2 1.4(3) no
C11 N1 C1 N2 -178.89(18) no
C1 N1 C4 C3 -1.9(3) no
C11 N1 C4 C3 178.34(18) no
C1 N1 C4 O3 177.10(18) no
C11 N1 C4 O3 -2.6(3) no
C1 N2 C2 O2 -179.13(19) no
C2 N2 C1 N1 -1.0(3) no
C12 N2 C1 N1 177.76(18) no
C2 N2 C1 O1 178.9(2) no
C12 N2 C1 O1 -2.3(3) no
C12 N2 C2 C3 -177.59(19) no
C12 N2 C2 O2 2.2(3) no
C1 N2 C2 C3 1.1(3) no
O5 N3 C8 C9 -116.6(3) no
O4 N3 C8 C9 46.4(4) no
O5 N3 C8 C7 65.2(3) no
O4 N3 C8 C7 -131.8(3) no
O6 N4 C10 C5 38.9(3) no
O7 N4 C10 C5 -142.5(2) no
O7 N4 C10 C9 39.8(3) no
O6 N4 C10 C9 -138.9(2) no
C13 N5 C17 C16 -0.6(4) no
C17 N5 C13 C14 0.1(3) no
C17 N5 C13 N6 179.4(2) no
N2 C2 C3 C5 -179.65(17) no
O2 C2 C3 C4 178.6(2) no
N2 C2 C3 C4 -1.7(3) no
O2 C2 C3 C5 0.7(3) no
C2 C3 C4 O3 -176.86(19) no
C4 C3 C5 C10 50.9(3) no
C2 C3 C5 C10 -131.1(2) no
C4 C3 C5 C6 -125.3(2) no
C5 C3 C4 O3 1.1(3) no
C2 C3 C5 C6 52.7(3) no
C2 C3 C4 N1 2.1(3) no
C5 C3 C4 N1 -179.97(18) no
C6 C5 C10 N4 -177.07(17) no
C3 C5 C10 N4 6.6(3) no
C3 C5 C10 C9 -175.78(18) no
C6 C5 C10 C9 0.5(3) no
C10 C5 C6 C7 0.0(3) no
C3 C5 C6 C7 176.49(18) no
C5 C6 C7 Cl1 179.60(16) no
C5 C6 C7 C8 -0.5(3) no
C6 C7 C8 C9 0.5(3) no
Cl1 C7 C8 C9 -179.60(16) no
C6 C7 C8 N3 178.68(19) no
Cl1 C7 C8 N3 -1.4(3) no
N3 C8 C9 C10 -178.23(19) no
C7 C8 C9 C10 0.0(3) no
C8 C9 C10 C5 -0.5(3) no
C8 C9 C10 N4 177.19(17) no
N5 C13 C14 C15 0.4(3) no
N6 C13 C14 C15 -178.9(2) no
C13 C14 C15 C16 -0.5(4) no
C14 C15 C16 C17 0.0(5) no
C15 C16 C17 N5 0.5(4) no
